data_7234002
loop_
_publ_author_name
'Marta Reig'
'Joaquim Puigdollers'
'Dolores Velasco'

_publ_section_title
;
 Molecular order of air-stable p-type organic thin-film transistors by
 tuning the extension of the pi-conjugated core: the cases of
 indolo[3,2-b]carbazole and triindole semiconductors
;
_journal_name_full 'Journal of Materials Chemistry C'
_journal_page_first 506
_journal_page_last 513
_journal_paper_doi 10.1039/C4TC01692K
_journal_volume 3
_journal_year 2015
_chemical_formula_moiety 'C20 H16 N2'
_chemical_formula_sum 'C20 H16 N2'
_chemical_formula_weight 284.35
_space_group_IT_number 15
_space_group_name_Hall '-C 2yc'
_space_group_name_H-M_alt 'C 1 2/c 1'
_symmetry_cell_setting monoclinic
_symmetry_space_group_name_H-M 'C 1 2/c 1'
_atom_sites_solution_hydrogens geom
_atom_sites_solution_primary direct
_atom_sites_solution_secondary difmap
_cell_angle_alpha 90.00
_cell_angle_beta 106.671(2)
_cell_angle_gamma 90.00
_cell_formula_units_Z 4
_cell_length_a 16.8377(13)
_cell_length_b 5.6889(4)
_cell_length_c 15.3882(11)
_cell_measurement_reflns_used 7126
_cell_measurement_temperature 100(2)
_cell_measurement_theta_max 25.06
_cell_measurement_theta_min 2.76
_cell_volume 1412.05(18)
_computing_cell_refinement 'Bruker SAINT'
_computing_data_collection 'Bruker APEX2'
_computing_data_reduction 'Bruker SAINT'
_computing_molecular_graphics 'Bruker SHELXTL'
_computing_publication_material 'Bruker SHELXTL'
_computing_structure_refinement 'SHELXL-97 (Sheldrick, 2008)'
_computing_structure_solution 'SHELXS-97 (Sheldrick, 2008)'
_diffrn_ambient_temperature 100(2)
_diffrn_measured_fraction_theta_full 0.995
_diffrn_measured_fraction_theta_max 0.995
_diffrn_measurement_device_type 'D8 Venture'
_diffrn_measurement_method 'phi and omega scan'
_diffrn_radiation_monochromator multilayer
_diffrn_radiation_source 'high brilliance Incoatec Microfocus Source''
_diffrn_radiation_type MoK\a
_diffrn_radiation_wavelength 0.71073
_diffrn_reflns_av_R_equivalents 0.0362
_diffrn_reflns_av_sigmaI/netI 0.0216
_diffrn_reflns_limit_h_max 19
_diffrn_reflns_limit_h_min -20
_diffrn_reflns_limit_k_max 6
_diffrn_reflns_limit_k_min -6
_diffrn_reflns_limit_l_max 18
_diffrn_reflns_limit_l_min -18
_diffrn_reflns_number 8984
_diffrn_reflns_theta_full 25.07
_diffrn_reflns_theta_max 25.07
_diffrn_reflns_theta_min 2.76
_exptl_absorpt_coefficient_mu 0.079
_exptl_absorpt_correction_T_max 0.7452
_exptl_absorpt_correction_T_min 0.6667
_exptl_absorpt_correction_type multi-scan
_exptl_absorpt_process_details sadabs
_exptl_crystal_colour colourless
_exptl_crystal_density_diffrn 1.338
_exptl_crystal_density_method 'not measured'
_exptl_crystal_description prism
_exptl_crystal_F_000 600
_exptl_crystal_size_max 0.345
_exptl_crystal_size_mid 0.312
_exptl_crystal_size_min 0.295
_refine_diff_density_max 0.273
_refine_diff_density_min -0.257
_refine_diff_density_rms 0.044
_refine_ls_extinction_coef 0.031(3)
_refine_ls_extinction_expression Fc^*^=kFc[1+0.001xFc^2^\l^3^/sin(2\q)]^-1/4^
_refine_ls_extinction_method SHELXL
_refine_ls_goodness_of_fit_ref 1.063
_refine_ls_hydrogen_treatment mixed
_refine_ls_matrix_type full
_refine_ls_number_parameters 102
_refine_ls_number_reflns 1259
_refine_ls_number_restraints 0
_refine_ls_restrained_S_all 1.063
_refine_ls_R_factor_all 0.0412
_refine_ls_R_factor_gt 0.0397
_refine_ls_shift/su_max 0.000
_refine_ls_shift/su_mean 0.000
_refine_ls_structure_factor_coef Fsqd
_refine_ls_weighting_details 'calc w=1/[\s^2^(Fo^2^)+(0.0533P)^2^+1.5552P] where P=(Fo^2^+2Fc^2^)/3'
_refine_ls_weighting_scheme calc
_refine_ls_wR_factor_gt 0.1031
_refine_ls_wR_factor_ref 0.1048
_reflns_number_gt 1201
_reflns_number_total 1259
_reflns_threshold_expression >2sigma(I)
_cod_data_source_file J-Mater-Chem-C-2015-3-506.cif
_cod_data_source_block 5,11-dimethyl-indolo[3,2-b]carbazole
_cod_original_sg_symbol_H-M C2/c
_cod_database_code 7234002

loop_
_symmetry_equiv_pos_as_xyz
'x, y, z'
'-x, y, -z+1/2'
'x+1/2, y+1/2, z'
'-x+1/2, y+1/2, -z+1/2'
'-x, -y, -z'
'x, -y, z-1/2'
'-x+1/2, -y+1/2, -z'
'x+1/2, -y+1/2, z-1/2'

loop_
_atom_site_label
_atom_site_type_symbol
_atom_site_fract_x
_atom_site_fract_y
_atom_site_fract_z
_atom_site_U_iso_or_equiv
_atom_site_adp_type
_atom_site_occupancy
_atom_site_symmetry_multiplicity
_atom_site_calc_flag
_atom_site_refinement_flags
_atom_site_disorder_assembly
_atom_site_disorder_group
N1 N 0.26808(7) -0.13495(19) 0.11193(7) 0.0191(3) Uani 1 1 d . . .
C1 C 0.08617(9) -0.2818(3) 0.19078(9) 0.0242(4) Uani 1 1 d . . .
H1 H 0.0655 -0.3928 0.2251 0.029 Uiso 1 1 calc R . .
C2 C 0.16558(9) -0.3100(2) 0.18306(9) 0.0220(4) Uani 1 1 d . . .
H2 H 0.1998 -0.4370 0.2117 0.026 Uiso 1 1 calc R . .
C3 C 0.19333(8) -0.1447(2) 0.13165(8) 0.0188(3) Uani 1 1 d . . .
C4 C 0.26760(8) 0.0569(2) 0.05595(8) 0.0174(3) Uani 1 1 d . . .
C5 C 0.32830(8) 0.1284(2) 0.01674(8) 0.0183(3) Uani 1 1 d . . .
H5 H 0.3797 0.0480 0.0279 0.022 Uiso 1 1 calc R . .
C6 C 0.19015(8) 0.1753(2) 0.04000(8) 0.0175(3) Uani 1 1 d . . .
C7 C 0.14304(8) 0.0459(2) 0.08913(8) 0.0181(3) Uani 1 1 d . . .
C8 C 0.06365(8) 0.0705(2) 0.09894(9) 0.0206(3) Uani 1 1 d . . .
H8 H 0.0294 0.1985 0.0714 0.025 Uiso 1 1 calc R . .
C9 C 0.03550(9) -0.0943(3) 0.14940(9) 0.0231(4) Uani 1 1 d . . .
H9 H -0.0187 -0.0800 0.1560 0.028 Uiso 1 1 calc R . .
C10 C 0.33618(8) -0.2977(2) 0.14538(9) 0.0227(4) Uani 1 1 d . . .
H10 H 0.3148 -0.4589 0.1396 0.034 Uiso 1 1 calc R . .
H10A H 0.3641 -0.2638 0.2093 0.034 Uiso 1 1 calc R . .
H10B H 0.3757 -0.2805 0.1099 0.034 Uiso 1 1 calc R . .

loop_
_atom_site_aniso_label
_atom_site_aniso_U_11
_atom_site_aniso_U_22
_atom_site_aniso_U_33
_atom_site_aniso_U_23
_atom_site_aniso_U_13
_atom_site_aniso_U_12
N1 0.0193(6) 0.0180(6) 0.0198(6) 0.0015(4) 0.0053(4) 0.0035(4)
C1 0.0267(7) 0.0245(8) 0.0231(7) 0.0012(6) 0.0097(6) -0.0018(6)
C2 0.0260(7) 0.0198(7) 0.0199(7) 0.0009(5) 0.0063(5) 0.0025(5)
C3 0.0209(7) 0.0194(7) 0.0156(6) -0.0033(5) 0.0046(5) 0.0005(5)
C4 0.0194(7) 0.0166(7) 0.0149(6) -0.0022(5) 0.0029(5) 0.0018(5)
C5 0.0177(6) 0.0186(7) 0.0176(6) -0.0024(5) 0.0034(5) 0.0026(5)
C6 0.0173(7) 0.0186(7) 0.0157(6) -0.0032(5) 0.0035(5) 0.0011(5)
C7 0.0208(7) 0.0176(7) 0.0148(6) -0.0032(5) 0.0033(5) 0.0000(5)
C8 0.0210(7) 0.0221(7) 0.0177(7) -0.0020(5) 0.0038(5) 0.0021(5)
C9 0.0213(7) 0.0271(7) 0.0221(7) -0.0018(6) 0.0079(5) 0.0001(6)
C10 0.0227(7) 0.0206(7) 0.0236(7) 0.0022(5) 0.0050(5) 0.0054(5)

loop_
_atom_type_symbol
_atom_type_description
_atom_type_scat_dispersion_real
_atom_type_scat_dispersion_imag
_atom_type_scat_source
C C 0.0033 0.0016 'International Tables Vol C Tables 4.2.6.8 and 6.1.1.4'
H H 0.0000 0.0000 'International Tables Vol C Tables 4.2.6.8 and 6.1.1.4'
N N 0.0061 0.0033 'International Tables Vol C Tables 4.2.6.8 and 6.1.1.4'

loop_
_geom_angle_atom_site_label_1
_geom_angle_atom_site_label_2
_geom_angle_atom_site_label_3
_geom_angle
_geom_angle_site_symmetry_1
_geom_angle_site_symmetry_3
C3 N1 C4 108.97(10) . .
C3 N1 C10 125.16(11) . .
C4 N1 C10 125.87(11) . .
C2 C1 C9 121.76(13) . .
C2 C1 H1 119.1 . .
C9 C1 H1 119.1 . .
C1 C2 C3 117.39(13) . .
C1 C2 H2 121.3 . .
C3 C2 H2 121.3 . .
N1 C3 C2 128.95(12) . .
N1 C3 C7 109.31(12) . .
C2 C3 C7 121.73(13) . .
C5 C4 N1 128.74(12) . .
C5 C4 C6 122.54(12) . .
N1 C4 C6 108.69(11) . .
C4 C5 C6 116.53(12) . 7
C4 C5 H5 121.7 . .
C6 C5 H5 121.7 7 .
C5 C6 C4 120.93(12) 7 .
C5 C6 C7 132.66(12) 7 .
C4 C6 C7 106.37(11) . .
C8 C7 C3 119.46(12) . .
C8 C7 C6 133.85(12) . .
C3 C7 C6 106.66(12) . .
C9 C8 C7 119.05(13) . .
C9 C8 H8 120.5 . .
C7 C8 H8 120.5 . .
C8 C9 C1 120.60(13) . .
C8 C9 H9 119.7 . .
C1 C9 H9 119.7 . .
N1 C10 H10 109.5 . .
N1 C10 H10A 109.5 . .
H10 C10 H10A 109.5 . .
N1 C10 H10B 109.5 . .
H10 C10 H10B 109.5 . .
H10A C10 H10B 109.5 . .

loop_
_geom_bond_atom_site_label_1
_geom_bond_atom_site_label_2
_geom_bond_distance
_geom_bond_site_symmetry_2
N1 C3 1.3778(17) .
N1 C4 1.3888(17) .
N1 C10 1.4486(17) .
C1 C2 1.385(2) .
C1 C9 1.400(2) .
C1 H1 0.9500 .
C2 C3 1.3931(19) .
C2 H2 0.9500 .
C3 C7 1.4152(18) .
C4 C5 1.3886(18) .
C4 C6 1.4251(18) .
C5 C6 1.3966(18) 7
C5 H5 0.9500 .
C6 C5 1.3966(18) 7
C6 C7 1.4444(19) .
C7 C8 1.3946(18) .
C8 C9 1.385(2) .
C8 H8 0.9500 .
C9 H9 0.9500 .
C10 H10 0.9800 .
C10 H10A 0.9800 .
C10 H10B 0.9800 .

loop_
_geom_torsion_atom_site_label_1
_geom_torsion_atom_site_label_2
_geom_torsion_atom_site_label_3
_geom_torsion_atom_site_label_4
_geom_torsion
_geom_torsion_site_symmetry_1
_geom_torsion_site_symmetry_2
_geom_torsion_site_symmetry_3
_geom_torsion_site_symmetry_4
C9 C1 C2 C3 -0.5(2) . . . .
C4 N1 C3 C2 178.11(13) . . . .
C10 N1 C3 C2 -2.6(2) . . . .
C4 N1 C3 C7 -0.88(14) . . . .
C10 N1 C3 C7 178.45(11) . . . .
C1 C2 C3 N1 -178.54(12) . . . .
C1 C2 C3 C7 0.34(19) . . . .
C3 N1 C4 C5 -177.29(12) . . . .
C10 N1 C4 C5 3.4(2) . . . .
C3 N1 C4 C6 0.56(14) . . . .
C10 N1 C4 C6 -178.76(11) . . . .
N1 C4 C5 C6 177.56(12) . . . 7
C6 C4 C5 C6 0.0(2) . . . 7
C5 C4 C6 C5 0.0(2) . . . 7
N1 C4 C6 C5 -177.99(11) . . . 7
C5 C4 C6 C7 177.98(11) . . . .
N1 C4 C6 C7 -0.04(14) . . . .
N1 C3 C7 C8 179.34(11) . . . .
C2 C3 C7 C8 0.26(19) . . . .
N1 C3 C7 C6 0.85(14) . . . .
C2 C3 C7 C6 -178.24(12) . . . .
C5 C6 C7 C8 -1.1(2) 7 . . .
C4 C6 C7 C8 -178.67(14) . . . .
C5 C6 C7 C3 177.12(13) 7 . . .
C4 C6 C7 C3 -0.49(14) . . . .
C3 C7 C8 C9 -0.74(19) . . . .
C6 C7 C8 C9 177.26(13) . . . .
C7 C8 C9 C1 0.6(2) . . . .
C2 C1 C9 C8 0.0(2) . . . .
